data_7035030
loop_
_publ_author_name
'Suzuki, Kosuke'
'Sato, Rinta'
'Minato, Takuo'
'Shinoe, Masahiro'
'Yamaguchi, Kazuya'
'Mizuno, Noritaka'

_publ_section_title
;
 A cascade approach to hetero-pentanuclear manganese-oxide clusters in
 polyoxometalates and their single-molecule magnet properties.
;
_journal_issue 32
_journal_name_full 'Dalton transactions (Cambridge, England : 2003)'
_journal_page_first 14220
_journal_page_last 14226
_journal_paper_doi 10.1039/c5dt01363a
_journal_volume 44
_journal_year 2015
_chemical_formula_sum 'C124 Cl12 Cu N7 O70 Si2 W18'
_chemical_formula_weight 6561.73
_space_group_crystal_system triclinic
_space_group_IT_number 2
_space_group_name_Hall '-P 1'
_space_group_name_H-M_alt 'P -1'
_symmetry_space_group_name_Hall '-P 1'
_symmetry_space_group_name_H-M 'P -1'
_atom_sites_solution_hydrogens none
_audit_creation_method SHELXL-2014/6
_audit_update_record
;
2015-02-13 deposited with the CCDC.
2015-05-07 downloaded from the CCDC.
;
_cell_angle_alpha 107.2098(5)
_cell_angle_beta 92.3267(5)
_cell_angle_gamma 98.2091(6)
_cell_formula_units_Z 1
_cell_length_a 14.62560(10)
_cell_length_b 18.7678(2)
_cell_length_c 19.1230(2)
_cell_measurement_temperature 123(2)
_cell_volume 4943.60(8)
_computing_cell_refinement HKL2000
_computing_data_collection 'Rigaku CrystalClear'
_computing_data_reduction HKL2000
_computing_structure_refinement 'SHELXL-2014/6 (Sheldrick, 2014)'
_computing_structure_solution 'SHELXS-97 (Sheldrick, 1990)'
_diffrn_ambient_temperature 123(2)
_diffrn_measured_fraction_theta_full 0.942
_diffrn_measured_fraction_theta_max 0.953
_diffrn_radiation_type MoK\a
_diffrn_radiation_wavelength 0.71069
_diffrn_reflns_av_unetI/netI 0.0246
_diffrn_reflns_Laue_measured_fraction_full 0.942
_diffrn_reflns_Laue_measured_fraction_max 0.953
_diffrn_reflns_number 15244
_diffrn_reflns_point_group_measured_fraction_full 0.942
_diffrn_reflns_point_group_measured_fraction_max 0.953
_diffrn_reflns_theta_full 22.500
_diffrn_reflns_theta_max 24.255
_diffrn_reflns_theta_min 1.880
_exptl_absorpt_coefficient_mu 10.773
_exptl_absorpt_correction_T_max 0.583
_exptl_absorpt_correction_T_min 0.377
_exptl_absorpt_correction_type empirical
_exptl_absorpt_process_details 'HKL2000 DENZO SCALEPACK'
_exptl_crystal_colour 'light blue'
_exptl_crystal_density_diffrn 2.204
_exptl_crystal_density_method 'not measured'
_exptl_crystal_description plate
_exptl_crystal_F_000 2946
_exptl_crystal_size_max 0.200
_exptl_crystal_size_mid 0.200
_exptl_crystal_size_min 0.200
_refine_diff_density_max 6.957
_refine_diff_density_min -3.754
_refine_diff_density_rms 0.240
_refine_ls_extinction_method none
_refine_ls_goodness_of_fit_ref 1.107
_refine_ls_hydrogen_treatment none
_refine_ls_matrix_type full
_refine_ls_number_parameters 692
_refine_ls_number_reflns 15244
_refine_ls_number_restraints 0
_refine_ls_restrained_S_all 1.107
_refine_ls_R_factor_all 0.0636
_refine_ls_R_factor_gt 0.0624
_refine_ls_shift/su_max 0.001
_refine_ls_shift/su_mean 0.000
_refine_ls_structure_factor_coef Fsqd
_refine_ls_weighting_details 'w=1/[\s^2^(Fo^2^)+202.4708P] where P=(Fo^2^+2Fc^2^)/3'
_refine_ls_weighting_scheme calc
_refine_ls_wR_factor_gt 0.1398
_refine_ls_wR_factor_ref 0.1406
_reflns_Friedel_coverage 0.000
_reflns_number_gt 14889
_reflns_number_total 15244
_reflns_threshold_expression 'I > 2\s(I)'
_cod_data_source_file c5dt01363a2.cif
_cod_data_source_block shelx
_cod_depositor_comments 'Adding full bibliography for 7035023--7035031.cif.'
_cod_database_code 7035030
_shelx_space_group_comment
;
The symmetry employed for this shelxl refinement is uniquely defined
by the following loop, which should always be used as a source of
symmetry information in preference to the above space-group names.
They are only intended as comments.
;
_shelx_estimated_absorpt_t_min 0.412
_shelx_estimated_absorpt_t_max 0.615
_shelxl_version_number 2014/6

loop_
_space_group_symop_operation_xyz
'x, y, z'
'-x, -y, -z'

loop_
_atom_site_label
_atom_site_type_symbol
_atom_site_fract_x
_atom_site_fract_y
_atom_site_fract_z
_atom_site_U_iso_or_equiv
_atom_site_adp_type
_atom_site_occupancy
_atom_site_site_symmetry_order
_atom_site_calc_flag
_atom_site_refinement_flags_posn
_atom_site_refinement_flags_occupancy
W1 W 0.81171(4) 0.37476(3) 0.47838(3) 0.03568(16) Uani 1 1 d . .
W2 W 0.85464(4) 0.52250(3) 0.62776(3) 0.02586(14) Uani 1 1 d . .
W3 W 1.05362(4) 0.53919(4) 0.75697(3) 0.04093(18) Uani 1 1 d . .
W4 W 1.18496(5) 0.40877(3) 0.72753(3) 0.04319(18) Uani 1 1 d . .
W5 W 1.13627(5) 0.24439(3) 0.56314(3) 0.04432(19) Uani 1 1 d . .
W6 W 0.95662(3) 0.22657(3) 0.44827(3) 0.02441(13) Uani 1 1 d . .
W7 W 0.79684(4) 0.24601(3) 0.59476(3) 0.02883(14) Uani 1 1 d . .
W8 W 0.84491(4) 0.39542(3) 0.74514(3) 0.02568(14) Uani 1 1 d . .
W9 W 0.97830(4) 0.26058(3) 0.71403(3) 0.03442(16) Uani 1 1 d . .
Cu1 Cu 1.0000 0.5000 0.5000 0.0226(4) Uani 1 2 d S P
Si1 Si 0.9934(2) 0.38069(17) 0.60521(16) 0.0172(6) Uani 1 1 d . .
O1 O 0.8862(6) 0.4426(5) 0.4375(5) 0.0287(19) Uani 1 1 d . .
O2 O 0.9203(6) 0.5683(5) 0.5610(4) 0.0244(18) Uani 1 1 d . .
O3 O 1.1494(7) 0.5872(5) 0.7082(5) 0.031(2) Uani 1 1 d . .
O4 O 1.2623(6) 0.4783(5) 0.6873(5) 0.031(2) Uani 1 1 d . .
O5 O 1.2049(6) 0.2833(5) 0.4933(5) 0.031(2) Uani 1 1 d . .
O6 O 1.0562(6) 0.2765(5) 0.3976(4) 0.0268(19) Uani 1 1 d . .
O7 O 0.7208(7) 0.3470(5) 0.4119(6) 0.041(2) Uani 1 1 d . .
O8 O 0.7896(7) 0.5917(5) 0.6622(5) 0.033(2) Uani 1 1 d . .
O9 O 1.0547(6) 0.6148(5) 0.8335(5) 0.032(2) Uani 1 1 d . .
O10 O 1.2691(6) 0.3944(5) 0.7839(5) 0.036(2) Uani 1 1 d . .
O11 O 1.2054(6) 0.1809(5) 0.5704(5) 0.030(2) Uani 1 1 d . .
O12 O 0.9140(6) 0.1527(5) 0.3721(5) 0.030(2) Uani 1 1 d . .
O13 O 0.7702(6) 0.4602(5) 0.5461(5) 0.0269(19) Uani 1 1 d . .
O14 O 0.9631(6) 0.5560(5) 0.6926(4) 0.0251(18) Uani 1 1 d . .
O15 O 1.1452(6) 0.4943(5) 0.7943(4) 0.0240(18) Uani 1 1 d . .
O16 O 1.1914(6) 0.3311(5) 0.6397(5) 0.0277(19) Uani 1 1 d . .
O17 O 1.0529(6) 0.1822(5) 0.4812(4) 0.0238(18) Uani 1 1 d . .
O18 O 0.8882(6) 0.3006(5) 0.4378(4) 0.0268(19) Uani 1 1 d . .
O19 O 0.9309(5) 0.4272(4) 0.5677(4) 0.0177(16) Uani 1 1 d . .
O20 O 1.0725(5) 0.4379(4) 0.6646(4) 0.0183(16) Uani 1 1 d . .
O21 O 1.0357(5) 0.3177(4) 0.5438(4) 0.0192(16) Uani 1 1 d . .
O22 O 0.9249(5) 0.3361(4) 0.6497(4) 0.0172(16) Uani 1 1 d . .
O23 O 0.7739(6) 0.3128(5) 0.5400(5) 0.0266(19) Uani 1 1 d . .
O24 O 0.8151(6) 0.4553(5) 0.6836(4) 0.0229(17) Uani 1 1 d . .
O25 O 0.9552(6) 0.4683(5) 0.7787(4) 0.0261(19) Uani 1 1 d . .
O26 O 1.0824(6) 0.3399(5) 0.7496(4) 0.0228(18) Uani 1 1 d . .
O27 O 1.0463(6) 0.2235(5) 0.6314(5) 0.0266(19) Uani 1 1 d . .
O28 O 0.8763(5) 0.2075(4) 0.5180(5) 0.0228(17) Uani 1 1 d . .
O29 O 0.7556(6) 0.3115(5) 0.6814(4) 0.0241(18) Uani 1 1 d . .
O30 O 0.9024(6) 0.3239(5) 0.7786(4) 0.0239(18) Uani 1 1 d . .
O31 O 0.8645(6) 0.2039(5) 0.6562(5) 0.0252(18) Uani 1 1 d . .
O32 O 0.7019(7) 0.1780(5) 0.5678(5) 0.037(2) Uani 1 1 d . .
O33 O 0.7767(6) 0.4230(5) 0.8162(5) 0.032(2) Uani 1 1 d . .
O34 O 0.9963(7) 0.2018(6) 0.7649(6) 0.043(3) Uani 1 1 d . .
O1W O 0.2677(8) 0.4363(7) 0.5396(6) 0.051(3) Uiso 1 1 d . .
N101 N 0.2200(8) 0.8238(7) 0.8207(7) 0.038(3) Uiso 1 1 d . .
C101 C 0.2948(16) 0.7943(13) 0.8570(12) 0.073(6) Uiso 1 1 d . .
C102 C 0.2959(17) 0.7110(14) 0.8318(14) 0.082(6) Uiso 1 1 d . .
C103 C 0.3811(19) 0.6909(16) 0.8655(15) 0.092(7) Uiso 1 1 d . .
C104 C 0.367(2) 0.6150(18) 0.8683(17) 0.108(9) Uiso 1 1 d . .
C111 C 0.2349(14) 0.8081(11) 0.7364(11) 0.060(5) Uiso 1 1 d . .
C112 C 0.3269(15) 0.8381(12) 0.7180(12) 0.069(5) Uiso 1 1 d . .
C113 C 0.3286(14) 0.8425(11) 0.6417(11) 0.060(5) Uiso 1 1 d . .
C114 C 0.415(3) 0.861(2) 0.614(2) 0.139(13) Uiso 1 1 d . .
C121 C 0.2274(13) 0.9062(11) 0.8568(11) 0.059(5) Uiso 1 1 d . .
C122 C 0.1992(17) 0.9301(14) 0.9334(13) 0.080(6) Uiso 1 1 d . .
C123 C 0.2104(17) 1.0126(14) 0.9670(14) 0.081(6) Uiso 1 1 d . .
C124 C 0.184(3) 1.044(2) 1.042(2) 0.140(13) Uiso 1 1 d . .
C131 C 0.1256(13) 0.7781(11) 0.8230(10) 0.057(4) Uiso 1 1 d . .
C132 C 0.0447(13) 0.8078(11) 0.7953(10) 0.056(4) Uiso 1 1 d . .
C133 C -0.0477(14) 0.7551(11) 0.7981(11) 0.060(5) Uiso 1 1 d . .
C134 C -0.1285(13) 0.7880(11) 0.7742(10) 0.057(4) Uiso 1 1 d . .
N201 N 0.7866(8) 0.9793(6) 0.6373(6) 0.030(2) Uiso 1 1 d . .
C201 C 0.7209(10) 1.0368(8) 0.6547(8) 0.034(3) Uiso 1 1 d . .
C202 C 0.6303(11) 1.0157(9) 0.6046(9) 0.045(4) Uiso 1 1 d . .
C203 C 0.5637(13) 1.0720(10) 0.6416(10) 0.054(4) Uiso 1 1 d . .
C204 C 0.4791(18) 1.0633(15) 0.5911(14) 0.088(7) Uiso 1 1 d . .
C211 C 0.7411(10) 0.9021(8) 0.6426(8) 0.039(3) Uiso 1 1 d . .
C212 C 0.7015(12) 0.9024(10) 0.7145(10) 0.050(4) Uiso 1 1 d . .
C213 C 0.6505(15) 0.8210(12) 0.7048(12) 0.068(5) Uiso 1 1 d . .
C214 C 0.605(2) 0.8192(16) 0.7794(16) 0.097(8) Uiso 1 1 d . .
C221 C 0.8700(10) 1.0142(8) 0.6944(8) 0.034(3) Uiso 1 1 d . .
C222 C 0.9452(10) 0.9653(8) 0.6895(8) 0.036(3) Uiso 1 1 d . .
C223 C 1.0298(12) 1.0108(10) 0.7429(9) 0.049(4) Uiso 1 1 d . .
C224 C 1.0085(14) 1.0330(11) 0.8239(11) 0.061(5) Uiso 1 1 d . .
C231 C 0.8140(9) 0.9631(8) 0.5593(7) 0.031(3) Uiso 1 1 d . .
C232 C 0.8681(10) 1.0308(8) 0.5417(8) 0.038(3) Uiso 1 1 d . .
C233 C 0.8794(10) 1.0094(8) 0.4580(8) 0.039(3) Uiso 1 1 d . .
C234 C 0.7882(12) 1.0008(10) 0.4114(10) 0.053(4) Uiso 1 1 d . .
N301 N 0.5472(9) 0.4727(7) 0.7263(7) 0.039(3) Uiso 1 1 d . .
C301 C 0.6391(10) 0.5198(8) 0.7634(8) 0.036(3) Uiso 1 1 d . .
C302 C 0.6316(11) 0.5948(9) 0.8203(9) 0.045(4) Uiso 1 1 d . .
C303 C 0.7288(12) 0.6378(10) 0.8493(10) 0.052(4) Uiso 1 1 d . .
C304 C 0.7235(15) 0.7142(12) 0.9105(12) 0.068(5) Uiso 1 1 d . .
C311 C 0.4939(12) 0.5157(9) 0.6888(9) 0.047(4) Uiso 1 1 d . .
C312 C 0.5432(14) 0.5461(11) 0.6339(11) 0.059(5) Uiso 1 1 d . .
C313 C 0.4804(15) 0.5895(12) 0.6007(11) 0.066(5) Uiso 1 1 d . .
C314 C 0.523(2) 0.6274(18) 0.5527(17) 0.106(9) Uiso 1 1 d . .
C321 C 0.5707(12) 0.4015(9) 0.6717(9) 0.047(4) Uiso 1 1 d . .
C322 C 0.4846(13) 0.3473(10) 0.6284(10) 0.054(4) Uiso 1 1 d . .
C323 C 0.5168(15) 0.2757(12) 0.5842(12) 0.069(5) Uiso 1 1 d . .
C324 C 0.4294(17) 0.2218(14) 0.5302(14) 0.082(6) Uiso 1 1 d . .
C331 C 0.4875(12) 0.4534(10) 0.7838(10) 0.053(4) Uiso 1 1 d . .
C332 C 0.5257(15) 0.3996(13) 0.8215(12) 0.072(6) Uiso 1 1 d . .
C333 C 0.4700(18) 0.4054(15) 0.8914(14) 0.085(7) Uiso 1 1 d . .
C334 C 0.496(2) 0.3450(19) 0.9257(19) 0.117(10) Uiso 1 1 d . .
N401 N 0.0000 0.5000 0.0000 0.064(6) Uiso 1 2 d S P
C401 C 0.012(3) 0.426(2) 0.037(2) 0.133(12) Uiso 1 1 d . .
C402 C -0.0044(19) 0.3540(16) -0.0148(15) 0.092(7) Uiso 1 1 d . .
C403 C 0.041(3) 0.297(2) 0.019(2) 0.132(12) Uiso 1 1 d . .
C404 C 0.012(2) 0.2281(18) -0.0278(17) 0.102(8) Uiso 1 1 d . .
C411 C 0.101(3) 0.541(2) 0.043(2) 0.143(13) Uiso 1 1 d . .
C412 C 0.171(2) 0.5252(17) -0.0253(16) 0.098(8) Uiso 1 1 d . .
C413 C 0.220(3) 0.442(2) -0.037(2) 0.141(13) Uiso 1 1 d . .
C414 C 0.299(3) 0.471(2) 0.006(2) 0.125(11) Uiso 1 1 d . .
C11 C 0.7898(16) 0.1958(13) 0.8386(13) 0.074(6) Uiso 1 1 d . .
C12 C 0.731(2) 0.2539(18) 0.8618(17) 0.109(9) Uiso 1 1 d . .
Cl11 Cl 0.7460(5) 0.1135(4) 0.8619(4) 0.0986(19) Uiso 1 1 d . .
Cl12 Cl 0.7399(8) 0.2786(6) 0.9656(6) 0.144(3) Uiso 1 1 d . .
C21 C 0.2216(14) 0.2324(11) 0.8192(11) 0.061(5) Uiso 1 1 d . .
C22 C 0.2487(16) 0.2011(13) 0.7462(13) 0.077(6) Uiso 1 1 d . .
Cl21 Cl 0.2485(5) 0.1843(4) 0.8827(4) 0.0886(17) Uiso 1 1 d . .
Cl22 Cl 0.3723(4) 0.2033(4) 0.7441(3) 0.0841(16) Uiso 1 1 d . .
C31 C 0.493(2) 0.1416(18) 0.9361(18) 0.106(9) Uiso 1 1 d . .
C32 C 0.462(2) 0.090(2) 0.8663(19) 0.117(10) Uiso 1 1 d . .
Cl31 Cl 0.4692(9) 0.1097(7) 1.0174(7) 0.162(4) Uiso 1 1 d . .
Cl32 Cl 0.5034(9) 0.0075(8) 0.8507(7) 0.170(4) Uiso 1 1 d . .

loop_
_atom_site_aniso_label
_atom_site_aniso_U_11
_atom_site_aniso_U_22
_atom_site_aniso_U_33
_atom_site_aniso_U_23
_atom_site_aniso_U_13
_atom_site_aniso_U_12
W1 0.0354(3) 0.0200(3) 0.0448(3) 0.0007(2) -0.0209(3) 0.0086(2)
W2 0.0306(3) 0.0331(3) 0.0168(2) 0.0064(2) 0.0032(2) 0.0171(2)
W3 0.0367(3) 0.0420(3) 0.0295(3) -0.0151(3) -0.0136(2) 0.0195(3)
W4 0.0534(4) 0.0313(3) 0.0351(3) -0.0072(2) -0.0249(3) 0.0205(3)
W5 0.0572(4) 0.0357(3) 0.0328(3) -0.0084(2) -0.0190(3) 0.0305(3)
W6 0.0221(3) 0.0203(3) 0.0254(3) -0.0016(2) -0.00065(19) 0.00514(19)
W7 0.0256(3) 0.0338(3) 0.0210(3) 0.0064(2) 0.0022(2) -0.0109(2)
W8 0.0354(3) 0.0248(3) 0.0213(3) 0.0102(2) 0.0142(2) 0.0093(2)
W9 0.0215(3) 0.0454(3) 0.0569(4) 0.0418(3) 0.0141(2) 0.0130(2)
Cu1 0.0274(11) 0.0228(10) 0.0185(10) 0.0073(8) 0.0035(8) 0.0039(8)
Si1 0.0188(15) 0.0152(15) 0.0169(15) 0.0044(12) -0.0022(12) 0.0027(12)
O1 0.039(5) 0.025(5) 0.023(4) 0.007(4) -0.003(4) 0.011(4)
O2 0.031(5) 0.021(4) 0.024(4) 0.009(3) 0.002(4) 0.007(4)
O3 0.041(5) 0.031(5) 0.021(4) 0.006(4) -0.002(4) 0.006(4)
O4 0.022(4) 0.038(5) 0.029(5) 0.004(4) -0.001(4) 0.002(4)
O5 0.024(5) 0.027(5) 0.040(5) 0.004(4) 0.008(4) 0.006(4)
O6 0.036(5) 0.024(4) 0.020(4) 0.007(4) 0.010(4) 0.003(4)
O7 0.043(6) 0.026(5) 0.054(6) 0.016(5) -0.021(5) 0.005(4)
O8 0.041(5) 0.037(5) 0.033(5) 0.020(4) 0.013(4) 0.018(4)
O9 0.031(5) 0.029(5) 0.027(5) 0.001(4) 0.000(4) -0.001(4)
O10 0.028(5) 0.038(5) 0.044(6) 0.019(4) -0.012(4) 0.000(4)
O11 0.030(5) 0.028(5) 0.030(5) 0.004(4) 0.005(4) 0.012(4)
O12 0.035(5) 0.021(4) 0.029(5) 0.001(4) 0.001(4) 0.010(4)
O13 0.024(4) 0.026(5) 0.033(5) 0.009(4) 0.004(4) 0.010(4)
O14 0.033(5) 0.021(4) 0.020(4) 0.005(3) 0.005(4) 0.004(4)
O15 0.028(5) 0.026(4) 0.015(4) 0.005(3) 0.001(3) -0.001(4)
O16 0.019(4) 0.031(5) 0.034(5) 0.012(4) 0.004(4) 0.004(4)
O17 0.025(4) 0.021(4) 0.026(4) 0.004(3) 0.007(3) 0.011(3)
O18 0.034(5) 0.026(5) 0.020(4) 0.006(4) -0.001(4) 0.005(4)
O19 0.020(4) 0.015(4) 0.020(4) 0.008(3) 0.004(3) 0.005(3)
O20 0.016(4) 0.022(4) 0.016(4) 0.006(3) 0.000(3) -0.002(3)
O21 0.019(4) 0.020(4) 0.021(4) 0.008(3) 0.003(3) 0.004(3)
O22 0.016(4) 0.017(4) 0.020(4) 0.008(3) -0.001(3) 0.003(3)
O23 0.021(4) 0.025(4) 0.033(5) 0.006(4) -0.003(4) 0.005(3)
O24 0.026(4) 0.022(4) 0.021(4) 0.006(3) 0.002(3) 0.006(3)
O25 0.032(5) 0.026(4) 0.021(4) 0.003(4) 0.003(4) 0.013(4)
O26 0.027(4) 0.028(4) 0.016(4) 0.007(3) 0.001(3) 0.013(4)
O27 0.023(4) 0.021(4) 0.033(5) 0.004(4) -0.008(4) 0.005(3)
O28 0.020(4) 0.021(4) 0.029(4) 0.008(3) 0.000(3) 0.005(3)
O29 0.021(4) 0.029(5) 0.023(4) 0.008(4) 0.006(3) 0.004(3)
O30 0.023(4) 0.028(4) 0.026(4) 0.014(4) 0.004(3) 0.005(3)
O31 0.028(5) 0.021(4) 0.029(5) 0.013(4) 0.009(4) -0.001(3)
O32 0.033(5) 0.037(5) 0.037(5) 0.010(4) 0.003(4) -0.009(4)
O33 0.037(5) 0.037(5) 0.027(5) 0.016(4) 0.015(4) 0.011(4)
O34 0.030(5) 0.054(6) 0.069(7) 0.053(6) 0.015(5) 0.012(5)

loop_
_atom_type_symbol
_atom_type_description
_atom_type_scat_dispersion_real
_atom_type_scat_dispersion_imag
_atom_type_scat_source
C C 0.0033 0.0016 'International Tables Vol C Tables 4.2.6.8 and 6.1.1.4'
N N 0.0061 0.0033 'International Tables Vol C Tables 4.2.6.8 and 6.1.1.4'
O O 0.0106 0.0060 'International Tables Vol C Tables 4.2.6.8 and 6.1.1.4'
Si Si 0.0817 0.0704 'International Tables Vol C Tables 4.2.6.8 and 6.1.1.4'
W W -0.8490 6.8722 'International Tables Vol C Tables 4.2.6.8 and 6.1.1.4'
Cu Cu 0.3201 1.2651 'International Tables Vol C Tables 4.2.6.8 and 6.1.1.4'
Cl Cl 0.1484 0.1585 'International Tables Vol C Tables 4.2.6.8 and 6.1.1.4'

loop_
_geom_angle_atom_site_label_1
_geom_angle_atom_site_label_2
_geom_angle_atom_site_label_3
_geom_angle
_geom_angle_site_symmetry_1
_geom_angle_site_symmetry_3
O7 W1 O18 100.3(4) . .
O7 W1 O1 97.4(4) . .
O18 W1 O1 88.3(4) . .
O7 W1 O13 100.0(4) . .
O18 W1 O13 159.7(4) . .
O1 W1 O13 89.4(4) . .
O7 W1 O23 101.2(4) . .
O18 W1 O23 85.2(4) . .
O1 W1 O23 161.1(4) . .
O13 W1 O23 90.5(4) . .
O7 W1 O19 172.7(4) . .
O18 W1 O19 85.4(3) . .
O1 W1 O19 78.0(3) . .
O13 W1 O19 74.4(3) . .
O23 W1 O19 83.8(3) . .
O8 W2 O14 102.2(4) . .
O8 W2 O13 98.8(4) . .
O14 W2 O13 159.0(3) . .
O8 W2 O24 99.7(4) . .
O14 W2 O24 87.2(3) . .
O13 W2 O24 89.9(4) . .
O8 W2 O2 97.8(4) . .
O14 W2 O2 87.6(3) . .
O13 W2 O2 89.0(4) . .
O24 W2 O2 162.4(3) . .
O8 W2 O19 172.7(4) . .
O14 W2 O19 84.5(3) . .
O13 W2 O19 74.6(3) . .
O24 W2 O19 83.5(3) . .
O2 W2 O19 79.3(3) . .
O9 W3 O14 101.6(4) . .
O9 W3 O15 97.3(4) . .
O14 W3 O15 161.1(3) . .
O9 W3 O25 99.0(4) . .
O14 W3 O25 86.7(4) . .
O15 W3 O25 90.3(3) . .
O9 W3 O3 97.3(4) . .
O14 W3 O3 88.2(4) . .
O15 W3 O3 89.5(4) . .
O25 W3 O3 163.6(3) . .
O9 W3 O20 171.3(4) . .
O14 W3 O20 86.9(3) . .
O15 W3 O20 74.2(3) . .
O25 W3 O20 83.6(3) . .
O3 W3 O20 80.6(3) . .
O10 W4 O16 101.3(4) . .
O10 W4 O15 99.2(4) . .
O16 W4 O15 159.4(4) . .
O10 W4 O4 98.0(4) . .
O16 W4 O4 88.3(4) . .
O15 W4 O4 88.5(4) . .
O10 W4 O26 96.5(4) . .
O16 W4 O26 87.3(3) . .
O15 W4 O26 90.7(3) . .
O4 W4 O26 165.4(3) . .
O10 W4 O20 173.7(4) . .
O16 W4 O20 85.0(3) . .
O15 W4 O20 74.4(3) . .
O4 W4 O20 82.2(3) . .
O26 W4 O20 83.5(3) . .
O11 W5 O16 101.4(4) . .
O11 W5 O17 99.4(4) . .
O16 W5 O17 159.2(3) . .
O11 W5 O5 97.4(4) . .
O16 W5 O5 89.4(4) . .
O17 W5 O5 87.2(4) . .
O11 W5 O27 97.2(4) . .
O16 W5 O27 87.8(3) . .
O17 W5 O27 90.3(3) . .
O5 W5 O27 165.4(3) . .
O11 W5 O21 173.7(4) . .
O16 W5 O21 84.9(3) . .
O17 W5 O21 74.3(3) . .
O5 W5 O21 82.9(3) . .
O27 W5 O21 82.5(3) . .
O12 W6 O18 101.4(4) . .
O12 W6 O28 101.1(4) . .
O18 W6 O28 88.9(4) . .
O12 W6 O17 97.7(4) . .
O18 W6 O17 159.8(4) . .
O28 W6 O17 93.7(3) . .
O12 W6 O6 95.9(4) . .
O18 W6 O6 85.4(4) . .
O28 W6 O6 162.9(3) . .
O17 W6 O6 86.3(4) . .
O12 W6 O21 170.4(4) . .
O18 W6 O21 85.9(3) . .
O28 W6 O21 85.2(3) . .
O17 W6 O21 74.4(3) . .
O6 W6 O21 78.4(3) . .
O32 W7 O23 102.1(4) . .
O32 W7 O31 99.5(4) . .
O23 W7 O31 158.1(3) . .
O32 W7 O29 99.8(4) . .
O23 W7 O29 90.9(4) . .
O31 W7 O29 89.1(4) . .
O32 W7 O28 100.3(4) . .
O23 W7 O28 84.6(3) . .
O31 W7 O28 87.8(3) . .
O29 W7 O28 159.8(3) . .
O32 W7 O22 170.9(4) . .
O23 W7 O22 85.3(3) . .
O31 W7 O22 73.6(3) . .
O29 W7 O22 74.5(3) . .
O28 W7 O22 85.6(3) . .
O33 W8 O25 101.7(4) . .
O33 W8 O30 98.6(4) . .
O25 W8 O30 89.8(3) . .
O33 W8 O24 102.0(4) . .
O25 W8 O24 86.0(4) . .
O30 W8 O24 159.5(3) . .
O33 W8 O29 97.8(4) . .
O25 W8 O29 160.5(3) . .
O30 W8 O29 89.0(4) . .
O24 W8 O29 88.2(3) . .
O33 W8 O22 169.3(4) . .
O25 W8 O22 86.6(3) . .
O30 W8 O22 74.5(3) . .
O24 W8 O22 85.2(3) . .
O29 W8 O22 74.3(3) . .
O34 W9 O27 101.7(4) . .
O34 W9 O26 101.8(4) . .
O27 W9 O26 86.1(3) . .
O34 W9 O31 99.3(4) . .
O27 W9 O31 89.5(3) . .
O26 W9 O31 158.8(3) . .
O34 W9 O30 99.1(4) . .
O27 W9 O30 159.1(3) . .
O26 W9 O30 89.0(3) . .
O31 W9 O30 87.8(4) . .
O34 W9 O22 169.2(4) . .
O27 W9 O22 86.0(3) . .
O26 W9 O22 86.2(3) . .
O31 W9 O22 72.9(3) . .
O30 W9 O22 73.5(3) . .
O1 Cu1 O1 180.0 2_766 .
O1 Cu1 O2 88.0(4) 2_766 2_766
O1 Cu1 O2 92.0(4) . 2_766
O1 Cu1 O2 92.0(4) 2_766 .
O1 Cu1 O2 88.0(4) . .
O2 Cu1 O2 180.0 2_766 .
O1 Cu1 O19 103.8(3) 2_766 .
O1 Cu1 O19 76.2(3) . .
O2 Cu1 O19 102.3(3) 2_766 .
O2 Cu1 O19 77.7(3) . .
O1 Cu1 O19 76.2(3) 2_766 2_766
O1 Cu1 O19 103.8(3) . 2_766
O2 Cu1 O19 77.7(3) 2_766 2_766
O2 Cu1 O19 102.3(3) . 2_766
O19 Cu1 O19 180.0(3) . 2_766
O20 Si1 O21 112.4(4) . .
O20 Si1 O19 110.7(4) . .
O21 Si1 O19 111.4(4) . .
O20 Si1 O22 107.3(4) . .
O21 Si1 O22 107.3(4) . .
O19 Si1 O22 107.5(4) . .
W1 O1 Cu1 114.5(4) . .
W2 O2 Cu1 111.9(4) . .
W2 O13 W1 118.2(4) . .
W2 O14 W3 151.2(5) . .
W3 O15 W4 117.3(4) . .
W4 O16 W5 151.2(5) . .
W6 O17 W5 117.6(4) . .
W6 O18 W1 149.8(5) . .
Si1 O19 W1 125.7(4) . .
Si1 O19 W2 126.7(4) . .
W1 O19 W2 92.7(3) . .
Si1 O19 Cu1 119.5(4) . .
W1 O19 Cu1 91.3(3) . .
W2 O19 Cu1 91.0(3) . .
Si1 O20 W4 127.7(4) . .
Si1 O20 W3 127.3(4) . .
W4 O20 W3 93.8(3) . .
Si1 O21 W6 126.8(4) . .
Si1 O21 W5 127.1(4) . .
W6 O21 W5 93.7(3) . .
Si1 O22 W8 123.9(4) . .
Si1 O22 W7 124.1(4) . .
W8 O22 W7 92.6(3) . .
Si1 O22 W9 122.2(4) . .
W8 O22 W9 92.6(3) . .
W7 O22 W9 92.7(3) . .
W7 O23 W1 152.4(5) . .
W2 O24 W8 149.9(5) . .
W8 O25 W3 148.4(5) . .
W9 O26 W4 148.5(4) . .
W9 O27 W5 149.0(5) . .
W6 O28 W7 148.3(5) . .
W7 O29 W8 118.6(4) . .
W8 O30 W9 119.4(4) . .
W7 O31 W9 120.9(4) . .
C121 N101 C101 108.9(14) . .
C121 N101 C131 114.3(13) . .
C101 N101 C131 109.1(14) . .
C121 N101 C111 109.7(13) . .
C101 N101 C111 109.2(13) . .
C131 N101 C111 105.5(12) . .
C102 C101 N101 117.6(18) . .
C101 C102 C103 112(2) . .
C104 C103 C102 112(2) . .
C112 C111 N101 117.0(16) . .
C111 C112 C113 114.4(18) . .
C114 C113 C112 120(2) . .
N101 C121 C122 116.5(17) . .
C123 C122 C121 114(2) . .
C124 C123 C122 120(3) . .
C132 C131 N101 113.7(15) . .
C131 C132 C133 108.9(15) . .
C134 C133 C132 108.3(16) . .
C231 N201 C201 112.3(10) . .
C231 N201 C221 112.3(10) . .
C201 N201 C221 104.5(10) . .
C231 N201 C211 104.8(10) . .
C201 N201 C211 111.7(10) . .
C221 N201 C211 111.4(10) . .
N201 C201 C202 115.4(12) . .
C201 C202 C203 107.4(13) . .
C204 C203 C202 111.1(16) . .
C212 C211 N201 116.2(12) . .
C211 C212 C213 107.4(14) . .
C212 C213 C214 109.0(18) . .
C222 C221 N201 114.5(11) . .
C221 C222 C223 109.2(12) . .
C224 C223 C222 113.2(14) . .
N201 C231 C232 115.0(11) . .
C231 C232 C233 109.5(12) . .
C234 C233 C232 113.1(13) . .
C311 N301 C301 111.1(12) . .
C311 N301 C331 107.0(12) . .
C301 N301 C331 109.7(12) . .
C311 N301 C321 111.6(12) . .
C301 N301 C321 106.2(11) . .
C331 N301 C321 111.2(12) . .
N301 C301 C302 115.0(12) . .
C301 C302 C303 109.1(13) . .
C302 C303 C304 110.3(15) . .
C312 C311 N301 116.1(14) . .
C311 C312 C313 110.2(16) . .
C314 C313 C312 115(2) . .
N301 C321 C322 113.0(13) . .
C323 C322 C321 107.3(15) . .
C322 C323 C324 108.2(17) . .
N301 C331 C332 114.4(15) . .
C331 C332 C333 105.2(18) . .
C334 C333 C332 108(2) . .
C411 N401 C411 180(3) . 2_565
C411 N401 C401 86.5(19) . .
C411 N401 C401 93.5(19) 2_565 .
C411 N401 C401 93.5(19) . 2_565
C411 N401 C401 86.5(19) 2_565 2_565
C401 N401 C401 180.0 . 2_565
C402 C401 N401 114(3) . .
C401 C402 C403 108(3) . .
C404 C403 C402 105(3) . .
N401 C411 C412 102(2) . .
C411 C412 C413 113(3) . .
C414 C413 C412 100(3) . .
C12 C11 Cl11 111.2(19) . .
C11 C12 Cl12 104(2) . .
C22 C21 Cl21 115.1(16) . .
C21 C22 Cl22 112.9(16) . .
C32 C31 Cl31 117(2) . .
C31 C32 Cl32 113(3) . .

loop_
_geom_bond_atom_site_label_1
_geom_bond_atom_site_label_2
_geom_bond_distance
_geom_bond_site_symmetry_2
W1 O7 1.711(9) .
W1 O18 1.915(9) .
W1 O1 1.919(9) .
W1 O13 1.931(8) .
W1 O23 1.932(9) .
W1 O19 2.280(8) .
W2 O8 1.710(9) .
W2 O14 1.883(9) .
W2 O13 1.918(9) .
W2 O24 1.924(8) .
W2 O2 1.950(8) .
W2 O19 2.285(7) .
W3 O9 1.709(9) .
W3 O14 1.892(9) .
W3 O15 1.901(9) .
W3 O25 1.961(9) .
W3 O3 1.972(9) .
W3 O20 2.239(8) .
W4 O10 1.705(9) .
W4 O16 1.886(9) .
W4 O15 1.913(8) .
W4 O4 1.954(9) .
W4 O26 1.979(9) .
W4 O20 2.222(8) .
W5 O11 1.701(8) .
W5 O16 1.887(9) .
W5 O17 1.913(8) .
W5 O5 1.950(9) .
W5 O27 1.971(9) .
W5 O21 2.242(8) .
W6 O12 1.708(8) .
W6 O18 1.876(9) .
W6 O28 1.891(8) .
W6 O17 1.909(8) .
W6 O6 2.050(8) .
W6 O21 2.240(8) .
W7 O32 1.694(9) .
W7 O23 1.909(9) .
W7 O31 1.913(9) .
W7 O29 1.925(8) .
W7 O28 1.944(8) .
W7 O22 2.314(7) .
W8 O33 1.718(8) .
W8 O25 1.911(9) .
W8 O30 1.924(8) .
W8 O24 1.929(8) .
W8 O29 1.954(8) .
W8 O22 2.299(8) .
W9 O34 1.712(9) .
W9 O27 1.909(9) .
W9 O26 1.915(9) .
W9 O31 1.943(9) .
W9 O30 1.948(8) .
W9 O22 2.324(7) .
Cu1 O1 1.981(9) 2_766
Cu1 O1 1.981(9) .
Cu1 O2 2.003(8) 2_766
Cu1 O2 2.003(8) .
Cu1 O19 2.308(7) .
Cu1 O19 2.308(7) 2_766
Si1 O20 1.611(8) .
Si1 O21 1.614(8) .
Si1 O19 1.630(8) .
Si1 O22 1.637(8) .
N101 C121 1.48(2) .
N101 C101 1.52(3) .
N101 C131 1.53(2) .
N101 C111 1.58(2) .
C101 C102 1.50(3) .
C102 C103 1.52(4) .
C103 C104 1.43(4) .
C111 C112 1.48(3) .
C112 C113 1.49(3) .
C113 C114 1.42(4) .
C121 C122 1.49(3) .
C122 C123 1.47(3) .
C123 C124 1.47(4) .
C131 C132 1.52(3) .
C132 C133 1.57(3) .
C133 C134 1.52(3) .
N201 C231 1.513(17) .
N201 C201 1.520(18) .
N201 C221 1.534(18) .
N201 C211 1.539(18) .
C201 C202 1.53(2) .
C202 C203 1.57(2) .
C203 C204 1.50(3) .
C211 C212 1.51(2) .
C212 C213 1.56(3) .
C213 C214 1.61(3) .
C221 C222 1.52(2) .
C222 C223 1.54(2) .
C223 C224 1.54(3) .
C231 C232 1.53(2) .
C232 C233 1.55(2) .
C233 C234 1.54(2) .
N301 C311 1.50(2) .
N301 C301 1.518(19) .
N301 C331 1.52(2) .
N301 C321 1.53(2) .
C301 C302 1.52(2) .
C302 C303 1.53(2) .
C303 C304 1.57(3) .
C311 C312 1.50(3) .
C312 C313 1.54(3) .
C313 C314 1.43(4) .
C321 C322 1.54(2) .
C322 C323 1.51(3) .
C323 C324 1.62(3) .
C331 C332 1.55(3) .
C332 C333 1.58(3) .
C333 C334 1.55(4) .
N401 C411 1.63(4) .
N401 C411 1.63(4) 2_565
N401 C401 1.77(4) .
N401 C401 1.77(4) 2_565
C401 C402 1.41(4) .
C402 C403 1.61(4) .
C403 C404 1.34(4) .
C411 C412 1.68(5) .
C412 C413 1.78(5) .
C413 C414 1.33(5) .
C11 C12 1.46(4) .
C11 Cl11 1.77(2) .
C12 Cl12 1.89(3) .
C21 C22 1.44(3) .
C21 Cl21 1.78(2) .
C22 Cl22 1.80(2) .
C31 C32 1.41(4) .
C31 Cl31 1.85(3) .
C32 Cl32 1.69(4) .

loop_
_geom_torsion_atom_site_label_1
_geom_torsion_atom_site_label_2
_geom_torsion_atom_site_label_3
_geom_torsion_atom_site_label_4
_geom_torsion
_geom_torsion_site_symmetry_1
O8 W2 O14 W3 128.5(10) .
O13 W2 O14 W3 -53.2(16) .
O24 W2 O14 W3 29.1(10) .
O2 W2 O14 W3 -134.1(10) .
O19 W2 O14 W3 -54.6(10) .
O9 W3 O14 W2 -129.1(10) .
O15 W3 O14 W2 50.7(17) .
O25 W3 O14 W2 -30.6(10) .
O3 W3 O14 W2 133.8(10) .
O20 W3 O14 W2 53.1(10) .
O10 W4 O16 W5 122.4(11) .
O15 W4 O16 W5 -58.7(17) .
O4 W4 O16 W5 -139.8(11) .
O26 W4 O16 W5 26.2(10) .
O20 W4 O16 W5 -57.5(10) .
O11 W5 O16 W4 -122.2(11) .
O17 W5 O16 W4 59.8(17) .
O5 W5 O16 W4 140.3(11) .
O27 W5 O16 W4 -25.3(10) .
O21 W5 O16 W4 57.4(10) .
O12 W6 O18 W1 129.6(10) .
O28 W6 O18 W1 28.5(10) .
O17 W6 O18 W1 -69.3(16) .
O6 W6 O18 W1 -135.3(10) .
O21 W6 O18 W1 -56.7(10) .
O20 Si1 O19 W1 178.5(4) .
O21 Si1 O19 W1 52.7(6) .
O22 Si1 O19 W1 -64.6(6) .
O20 Si1 O19 W2 -54.1(6) .
O21 Si1 O19 W2 -180.0(4) .
O22 Si1 O19 W2 62.8(6) .
O20 Si1 O19 Cu1 62.5(5) .
O21 Si1 O19 Cu1 -63.4(5) .
O22 Si1 O19 Cu1 179.3(4) .
O21 Si1 O20 W4 -49.9(6) .
O19 Si1 O20 W4 -175.2(5) .
O22 Si1 O20 W4 67.8(6) .
O21 Si1 O20 W3 176.2(4) .
O19 Si1 O20 W3 50.8(6) .
O22 Si1 O20 W3 -66.2(6) .
O20 Si1 O21 W6 -178.8(4) .
O19 Si1 O21 W6 -53.9(6) .
O22 Si1 O21 W6 63.5(6) .
O20 Si1 O21 W5 49.3(6) .
O19 Si1 O21 W5 174.2(5) .
O22 Si1 O21 W5 -68.3(6) .
O20 Si1 O22 W8 58.4(6) .
O21 Si1 O22 W8 179.4(4) .
O19 Si1 O22 W8 -60.7(5) .
O20 Si1 O22 W7 179.8(4) .
O21 Si1 O22 W7 -59.3(6) .
O19 Si1 O22 W7 60.7(6) .
O20 Si1 O22 W9 -60.8(6) .
O21 Si1 O22 W9 60.2(5) .
O19 Si1 O22 W9 -179.9(4) .
O12 W6 O28 W7 -132.6(9) .
O18 W6 O28 W7 -31.2(9) .
O17 W6 O28 W7 128.8(9) .
O6 W6 O28 W7 39.2(17) .
O21 W6 O28 W7 54.8(8) .
C121 N101 C101 C102 176.2(18) .
C131 N101 C101 C102 51(2) .
C111 N101 C101 C102 -64(2) .
N101 C101 C102 C103 172.7(19) .
C101 C102 C103 C104 156(2) .
C121 N101 C111 C112 64(2) .
C101 N101 C111 C112 -56(2) .
C131 N101 C111 C112 -172.6(16) .
N101 C111 C112 C113 -162.4(16) .
C111 C112 C113 C114 -172(2) .
C101 N101 C121 C122 -71(2) .
C131 N101 C121 C122 52(2) .
C111 N101 C121 C122 169.9(17) .
N101 C121 C122 C123 178.5(18) .
C121 C122 C123 C124 179(3) .
C121 N101 C131 C132 52(2) .
C101 N101 C131 C132 174.1(15) .
C111 N101 C131 C132 -68.7(17) .
N101 C131 C132 C133 178.3(14) .
C131 C132 C133 C134 176.9(15) .
C231 N201 C201 C202 57.8(15) .
C221 N201 C201 C202 179.7(12) .
C211 N201 C201 C202 -59.6(15) .
N201 C201 C202 C203 167.5(12) .
C201 C202 C203 C204 171.3(16) .
C231 N201 C211 C212 -176.5(12) .
C201 N201 C211 C212 -54.7(16) .
C221 N201 C211 C212 61.8(16) .
N201 C211 C212 C213 174.2(13) .
C211 C212 C213 C214 -178.5(17) .
C231 N201 C221 C222 -59.7(15) .
C201 N201 C221 C222 178.4(11) .
C211 N201 C221 C222 57.6(15) .
N201 C221 C222 C223 172.9(12) .
C221 C222 C223 C224 63.0(17) .
C201 N201 C231 C232 63.1(14) .
C221 N201 C231 C232 -54.4(15) .
C211 N201 C231 C232 -175.5(11) .
N201 C231 C232 C233 -172.1(11) .
C231 C232 C233 C234 70.6(16) .
C311 N301 C301 C302 57.9(16) .
C331 N301 C301 C302 -60.2(16) .
C321 N301 C301 C302 179.5(12) .
N301 C301 C302 C303 -176.6(12) .
C301 C302 C303 C304 -177.8(14) .
C301 N301 C311 C312 55.4(18) .
C331 N301 C311 C312 175.2(14) .
C321 N301 C311 C312 -62.9(18) .
N301 C311 C312 C313 -179.4(14) .
C311 C312 C313 C314 174(2) .
C311 N301 C321 C322 -58.3(17) .
C301 N301 C321 C322 -179.5(13) .
C331 N301 C321 C322 61.2(17) .
N301 C321 C322 C323 -172.9(14) .
C321 C322 C323 C324 -172.9(16) .
C311 N301 C331 C332 172.4(15) .
C301 N301 C331 C332 -67.0(18) .
C321 N301 C331 C332 50.2(19) .
N301 C331 C332 C333 165.2(16) .
C331 C332 C333 C334 173(2) .
C411 N401 C401 C402 -130(3) .
C411 N401 C401 C402 50(3) 2_565
N401 C401 C402 C403 161(2) .
C401 C402 C403 C404 172(3) .
C401 N401 C411 C412 103(2) .
C401 N401 C411 C412 -77(2) 2_565
N401 C411 C412 C413 -92(3) .
C411 C412 C413 C414 -92(3) .
Cl11 C11 C12 Cl12 64(2) .
Cl21 C21 C22 Cl22 -62(2) .
Cl31 C31 C32 Cl32 -56(3) .
